data_4133972
loop_
_publ_author_name
'Bear, Joseph C.'
'Cockcroft, Jeremy K.'
'Williams, Jeffrey H.'

_publ_section_title
;
 Influence of Solvent in Crystal Engineering: A Significant Change to the
 Order-Disorder Transition in Ferrocene.
;
_journal_issue 4
_journal_name_full 'Journal of the American Chemical Society'
_journal_page_first 1731
_journal_page_last 1734
_journal_paper_doi 10.1021/jacs.9b11895
_journal_volume 142
_journal_year 2020
_chemical_formula_moiety 'C10 H10 Fe, 2(C3 F3)'
_chemical_formula_sum 'C16 H10 F6 Fe'
_chemical_formula_weight 372.09
_chemical_name_systematic Ferrocene:hexafluorobenzene
_space_group_crystal_system triclinic
_space_group_IT_number 2
_space_group_name_Hall '-P 1'
_space_group_name_H-M_alt 'P -1'
_atom_sites_solution_hydrogens difmap
_atom_sites_solution_primary dual
_audit_creation_date 2019-04-25
_audit_creation_method
;
Olex2 1.2
(compiled 2018.05.29 svn.r3508 for OlexSys, GUI svn.r5506)
;
_cell_angle_alpha 77.501(5)
_cell_angle_beta 77.039(5)
_cell_angle_gamma 84.118(5)
_cell_formula_units_Z 2
_cell_length_a 7.2072(5)
_cell_length_b 9.1517(5)
_cell_length_c 11.5869(6)
_cell_measurement_reflns_used 5353
_cell_measurement_temperature 265
_cell_measurement_theta_max 27.4850
_cell_measurement_theta_min 4.2540
_cell_volume 725.96(8)
_computing_cell_refinement 'CrysAlisPro 1.171.39.46 (Rigaku OD, 2018)'
_computing_data_collection 'CrysAlisPro 1.171.39.46 (Rigaku OD, 2018)'
_computing_data_reduction 'CrysAlisPro 1.171.39.46 (Rigaku OD, 2018)'
_computing_molecular_graphics 'Olex2 (Dolomanov et al., 2009)'
_computing_publication_material 'Olex2 (Dolomanov et al., 2009)'
_computing_structure_refinement 'ShelXL (Sheldrick, 2015)'
_computing_structure_solution 'ShelXT (Sheldrick, 2015)'
_diffrn_ambient_environment N~2~
_diffrn_ambient_temperature 265
_diffrn_detector 'CCD plate'
_diffrn_detector_area_resol_mean 5.2031
_diffrn_detector_type Atlas
_diffrn_measured_fraction_theta_full 0.997
_diffrn_measured_fraction_theta_max 0.997
_diffrn_measurement_details
;
List of Runs (angles in degrees, time in seconds):

  # Type    Start    End  Width  t~exp~   \w     \q     \k     \f   Frames
--------------------------------------------------------------------------
  1  \w    -19.00  87.00   1.00    3.00    --   11.17  77.00  90.00  106
  2  \w    -13.00  83.00   1.00    3.00    --   11.17  38.00   0.00   96
  3  \w    -17.00  52.00   1.00    3.00    --   11.17 -99.00 -60.00   69
  4  \w    -44.00  39.00   1.00    3.00    --   11.17 -57.00-180.00   83
  5  \w    -30.00  91.00   1.00    3.00    --   11.17  19.00 -90.00  121
  6  \w    -13.00  52.00   1.00    3.00    --   11.17 -99.00 150.00   65
  7  \w      5.00  68.00   1.00    3.00    --   11.17-126.00  85.72   63
;
_diffrn_measurement_device 'four-circle diffractometer'
_diffrn_measurement_device_type 'SuperNova, Dual, Cu at home/near, Atlas'
_diffrn_measurement_method '\w scans'
_diffrn_orient_matrix_type 'CrysAlisPro convention (1999,Acta A55,543-557)'
_diffrn_orient_matrix_UB_11 -0.0543224000
_diffrn_orient_matrix_UB_12 0.0270207000
_diffrn_orient_matrix_UB_13 0.0509884000
_diffrn_orient_matrix_UB_21 0.0810883000
_diffrn_orient_matrix_UB_22 0.0342522000
_diffrn_orient_matrix_UB_23 0.0048905000
_diffrn_orient_matrix_UB_31 -0.0265592000
_diffrn_orient_matrix_UB_32 0.0664764000
_diffrn_orient_matrix_UB_33 -0.0385458000
_diffrn_radiation_monochromator mirror
_diffrn_radiation_probe x-ray
_diffrn_radiation_type MoK\a
_diffrn_radiation_wavelength 0.71073
_diffrn_reflns_av_R_equivalents 0.0505
_diffrn_reflns_av_unetI/netI 0.0376
_diffrn_reflns_Laue_measured_fraction_full 0.997
_diffrn_reflns_Laue_measured_fraction_max 0.997
_diffrn_reflns_limit_h_max 9
_diffrn_reflns_limit_h_min -9
_diffrn_reflns_limit_k_max 11
_diffrn_reflns_limit_k_min -11
_diffrn_reflns_limit_l_max 14
_diffrn_reflns_limit_l_min -14
_diffrn_reflns_number 11178
_diffrn_reflns_point_group_measured_fraction_full 0.997
_diffrn_reflns_point_group_measured_fraction_max 0.997
_diffrn_reflns_theta_full 25.242
_diffrn_reflns_theta_max 26.369
_diffrn_reflns_theta_min 3.207
_diffrn_source 'micro-focus sealed X-ray tube'
_diffrn_source_type 'SuperNova (Mo) X-ray Source'
_exptl_absorpt_coefficient_mu 1.099
_exptl_absorpt_correction_T_max 1.000
_exptl_absorpt_correction_T_min 0.227
_exptl_absorpt_correction_type gaussian
_exptl_absorpt_process_details
;
CrysAlisPro 1.171.39.46 (Rigaku Oxford Diffraction, 2018)
Numerical absorption correction based on gaussian integration over
			a multifaceted crystal model
Empirical absorption correction using spherical harmonics,
 implemented in SCALE3 ABSPACK scaling algorithm.
;
_exptl_crystal_colour 'clear dark orange'
_exptl_crystal_colour_lustre clear
_exptl_crystal_colour_modifier dark
_exptl_crystal_colour_primary orange
_exptl_crystal_density_diffrn 1.702
_exptl_crystal_description plate
_exptl_crystal_F_000 372
_exptl_crystal_preparation 'Ferrocene disssolved in hot C6F6'
_exptl_crystal_recrystallization_method 'Crystals grown using C6F6 as solvent in an NMR tube stood in hot water'
_exptl_crystal_size_max 0.809
_exptl_crystal_size_mid 0.627
_exptl_crystal_size_min 0.286
_refine_diff_density_max 0.328
_refine_diff_density_min -0.258
_refine_diff_density_rms 0.059
_refine_ls_extinction_method none
_refine_ls_goodness_of_fit_ref 1.042
_refine_ls_hydrogen_treatment refall
_refine_ls_matrix_type full
_refine_ls_number_parameters 248
_refine_ls_number_reflns 2963
_refine_ls_number_restraints 0
_refine_ls_restrained_S_all 1.042
_refine_ls_R_factor_all 0.0437
_refine_ls_R_factor_gt 0.0357
_refine_ls_shift/su_max 0.000
_refine_ls_shift/su_mean 0.000
_refine_ls_structure_factor_coef Fsqd
_refine_ls_weighting_details 'w=1/[\s^2^(Fo^2^)+(0.0494P)^2^+0.0169P] where P=(Fo^2^+2Fc^2^)/3'
_refine_ls_weighting_scheme calc
_refine_ls_wR_factor_gt 0.0900
_refine_ls_wR_factor_ref 0.0973
_reflns_Friedel_coverage 0.000
_reflns_number_gt 2490
_reflns_number_total 2963
_reflns_threshold_expression 'I > 2\s(I)'
_cod_data_source_file ja9b11895_si_002.cif
_cod_data_source_block exp_1282
_cod_depositor_comments 'Adding full bibliography for 4133967--4133980.cif.'
_cod_database_code 4133972
_shelx_shelxl_version_number 2014/7
_chemical_oxdiff_formula 'Fe C16 F6 H10'
_chemical_oxdiff_usercomment 'Yet another new crystal'
_shelx_space_group_comment
;
The symmetry employed for this shelxl refinement is uniquely defined
by the following loop, which should always be used as a source of
symmetry information in preference to the above space-group names.
They are only intended as comments.
;
_shelx_estimated_absorpt_t_max 0.744
_shelx_estimated_absorpt_t_min 0.470
_reflns_odcompleteness_completeness 99.83
_reflns_odcompleteness_iscentric 1
_reflns_odcompleteness_theta 26.32
_olex2_refinement_description
;
;
_olex2_date_sample_data_collection 2018-11-21
_olex2_exptl_crystal_mounting_method 'Inside 1.0 mm X-ray capillary'
_olex2_submission_special_instructions 'No special instructions were received'
_oxdiff_exptl_absorpt_empirical_details
;
Empirical correction (ABSPACK) includes:
- Absorption correction using spherical harmonics
- Frame scaling
;
_oxdiff_exptl_absorpt_empirical_full_max 4.001
_oxdiff_exptl_absorpt_empirical_full_min 0.580

loop_
_space_group_symop_operation_xyz
'x, y, z'
'-x, -y, -z'

loop_
_atom_site_label
_atom_site_type_symbol
_atom_site_fract_x
_atom_site_fract_y
_atom_site_fract_z
_atom_site_U_iso_or_equiv
_atom_site_adp_type
_atom_site_occupancy
_atom_site_site_symmetry_order
_atom_site_calc_flag
Fe1 Fe 0.23992(4) 0.49621(2) 0.25212(2) 0.03853(14) Uani 1 1 d
C7 C 0.3147(5) 0.6788(3) 0.1213(3) 0.0717(8) Uani 1 1 d
H7 H 0.430(4) 0.709(3) 0.101(2) 0.079(9) Uiso 1 1 d
C8 C 0.2414(4) 0.5729(3) 0.0739(2) 0.0627(7) Uani 1 1 d
H8 H 0.306(4) 0.528(3) 0.017(2) 0.073(8) Uiso 1 1 d
C9 C 0.0552(4) 0.5497(3) 0.1381(2) 0.0571(6) Uani 1 1 d
H9 H -0.026(4) 0.484(3) 0.126(2) 0.079(8) Uiso 1 1 d
C10 C 0.0122(4) 0.6399(3) 0.2253(2) 0.0586(6) Uani 1 1 d
H10 H -0.107(4) 0.642(3) 0.282(2) 0.079(8) Uiso 1 1 d
C11 C 0.1723(4) 0.7196(2) 0.2153(3) 0.0633(7) Uani 1 1 d
H11 H 0.176(4) 0.782(3) 0.268(2) 0.074(7) Uiso 1 1 d
C12 C 0.4735(4) 0.4081(3) 0.3182(3) 0.0692(8) Uani 1 1 d
H12 H 0.584(4) 0.445(3) 0.294(2) 0.072(8) Uiso 1 1 d
C13 C 0.4045(4) 0.3024(3) 0.2681(2) 0.0628(7) Uani 1 1 d
H13 H 0.463(4) 0.267(3) 0.206(2) 0.071(8) Uiso 1 1 d
C14 C 0.2186(4) 0.2754(2) 0.3300(2) 0.0549(6) Uani 1 1 d
H14 H 0.132(3) 0.212(2) 0.3157(19) 0.066(7) Uiso 1 1 d
C15 C 0.1699(4) 0.3634(2) 0.41912(19) 0.0521(6) Uani 1 1 d
H15 H 0.046(4) 0.369(2) 0.473(2) 0.069(7) Uiso 1 1 d
C16 C 0.3262(4) 0.4457(3) 0.4125(2) 0.0592(7) Uani 1 1 d
H16 H 0.335(4) 0.515(2) 0.457(2) 0.065(7) Uiso 1 1 d
F1 F 0.3708(2) 0.99920(18) -0.11370(15) 0.0831(5) Uani 1 1 d
F2 F 0.1356(2) 0.81348(15) -0.15594(13) 0.0728(4) Uani 1 1 d
F3 F -0.2343(3) 0.81384(18) -0.04214(16) 0.0853(5) Uani 1 1 d
C1 C 0.1875(4) 1.0001(2) -0.0580(2) 0.0537(6) Uani 1 1 d
C2 C 0.0687(4) 0.9063(2) -0.07954(19) 0.0503(6) Uani 1 1 d
C3 C -0.1179(4) 0.9060(2) -0.0216(2) 0.0536(6) Uani 1 1 d
F4 F 0.7983(3) 0.1520(2) 0.50555(18) 0.0949(6) Uani 1 1 d
F5 F 0.4519(3) 0.20515(16) 0.64229(14) 0.0827(5) Uani 1 1 d
F6 F 0.1534(2) 0.05401(18) 0.63632(14) 0.0817(5) Uani 1 1 d
C4 C 0.6501(4) 0.0769(2) 0.5025(2) 0.0544(6) Uani 1 1 d
C5 C 0.4758(4) 0.1033(2) 0.57237(19) 0.0513(6) Uani 1 1 d
C6 C 0.3246(3) 0.0263(2) 0.56979(19) 0.0525(6) Uani 1 1 d

loop_
_atom_site_aniso_label
_atom_site_aniso_U_11
_atom_site_aniso_U_22
_atom_site_aniso_U_33
_atom_site_aniso_U_23
_atom_site_aniso_U_13
_atom_site_aniso_U_12
Fe1 0.0426(2) 0.0355(2) 0.0377(2) -0.00465(13) -0.01285(14) 0.00102(13)
C7 0.066(2) 0.0608(16) 0.0763(19) 0.0233(14) -0.0219(15) -0.0125(14)
C8 0.080(2) 0.0631(15) 0.0383(12) -0.0028(11) -0.0147(12) 0.0167(14)
C9 0.0665(18) 0.0562(13) 0.0557(14) -0.0083(11) -0.0327(13) 0.0027(12)
C10 0.0578(16) 0.0616(15) 0.0530(13) -0.0080(11) -0.0177(12) 0.0193(12)
C11 0.093(2) 0.0371(11) 0.0678(16) -0.0089(11) -0.0390(16) 0.0056(12)
C12 0.0478(17) 0.0726(17) 0.0823(19) 0.0128(14) -0.0308(15) -0.0028(14)
C13 0.0692(19) 0.0545(14) 0.0572(15) -0.0068(11) -0.0131(13) 0.0217(13)
C14 0.0716(18) 0.0373(11) 0.0565(13) -0.0043(9) -0.0208(12) -0.0005(11)
C15 0.0612(16) 0.0490(12) 0.0413(11) 0.0002(9) -0.0110(11) 0.0007(11)
C16 0.079(2) 0.0529(13) 0.0536(14) -0.0064(11) -0.0376(14) 0.0022(13)
F1 0.0551(10) 0.0930(11) 0.0893(11) -0.0162(8) 0.0069(8) -0.0027(8)
F2 0.0951(12) 0.0615(8) 0.0610(8) -0.0259(6) -0.0087(8) 0.0115(8)
F3 0.0847(12) 0.0803(9) 0.1028(12) -0.0279(8) -0.0256(10) -0.0251(9)
C1 0.0534(14) 0.0502(12) 0.0490(12) -0.0005(10) -0.0052(10) 0.0045(10)
C2 0.0673(16) 0.0397(11) 0.0414(11) -0.0055(8) -0.0126(10) 0.0055(10)
C3 0.0611(16) 0.0450(12) 0.0546(13) -0.0034(10) -0.0173(11) -0.0051(10)
F4 0.0749(12) 0.0983(12) 0.1209(14) -0.0181(10) -0.0305(10) -0.0340(9)
F5 0.1197(15) 0.0641(8) 0.0740(9) -0.0316(7) -0.0286(9) 0.0066(9)
F6 0.0601(10) 0.0918(11) 0.0734(9) -0.0036(8) 0.0071(7) 0.0127(8)
C4 0.0563(15) 0.0462(12) 0.0621(14) 0.0019(10) -0.0239(12) -0.0104(11)
C5 0.0671(17) 0.0410(11) 0.0451(11) -0.0061(9) -0.0160(11) 0.0043(11)
C6 0.0499(14) 0.0502(12) 0.0464(12) 0.0042(9) -0.0055(10) 0.0085(10)

loop_
_atom_type_symbol
_atom_type_description
_atom_type_scat_dispersion_real
_atom_type_scat_dispersion_imag
_atom_type_scat_source
C C 0.0033 0.0016 'International Tables Vol C Tables 4.2.6.8 and 6.1.1.4'
H H 0.0000 0.0000 'International Tables Vol C Tables 4.2.6.8 and 6.1.1.4'
F F 0.0171 0.0103 'International Tables Vol C Tables 4.2.6.8 and 6.1.1.4'
Fe Fe 0.3463 0.8444 'International Tables Vol C Tables 4.2.6.8 and 6.1.1.4'

loop_
_exptl_crystal_face_index_h
_exptl_crystal_face_index_k
_exptl_crystal_face_index_l
_exptl_crystal_face_perp_dist
-1 -11 7 0.2621
-1 8 14 0.1918
1 -8 -14 0.0951
-3 11 -3 0.4683
1 1 16 0.1300
1 10 -7 0.3635
1 -10 7 0.2143
-10 -3 -4 0.5268
-9 -6 -1 0.4328
9 7 0 0.2402
10 1 5 0.2353
4 -5 -12 0.0590
-4 -9 -13 0.1983
0 13 2 0.3343
4 8 14 0.2184
3 11 11 0.2560
1 12 -3 0.3372
7 -2 -8 0.0951
-2 -9 -14 0.1475

loop_
_geom_angle_atom_site_label_1
_geom_angle_atom_site_label_2
_geom_angle_atom_site_label_3
_geom_angle
_geom_angle_site_symmetry_1
_geom_angle_site_symmetry_3
C7 Fe1 C8 40.62(12) . .
C7 Fe1 C9 67.76(11) . .
C7 Fe1 C10 67.83(12) . .
C7 Fe1 C11 40.58(12) . .
C7 Fe1 C12 108.42(13) . .
C7 Fe1 C13 122.93(13) . .
C7 Fe1 C14 157.86(13) . .
C7 Fe1 C15 160.44(12) . .
C7 Fe1 C16 124.56(12) . .
C8 Fe1 C9 40.11(11) . .
C8 Fe1 C10 67.84(11) . .
C8 Fe1 C14 121.95(11) . .
C8 Fe1 C15 157.43(12) . .
C8 Fe1 C16 160.98(12) . .
C9 Fe1 C14 107.75(11) . .
C9 Fe1 C15 122.36(11) . .
C9 Fe1 C16 157.61(13) . .
C10 Fe1 C9 40.35(10) . .
C10 Fe1 C14 123.76(12) . .
C10 Fe1 C15 108.03(11) . .
C10 Fe1 C16 122.35(11) . .
C11 Fe1 C8 68.24(11) . .
C11 Fe1 C9 67.87(10) . .
C11 Fe1 C10 40.28(11) . .
C11 Fe1 C14 159.91(13) . .
C11 Fe1 C15 123.94(11) . .
C11 Fe1 C16 108.16(11) . .
C12 Fe1 C8 124.18(13) . .
C12 Fe1 C9 159.96(13) . .
C12 Fe1 C10 158.36(13) . .
C12 Fe1 C11 122.95(12) . .
C12 Fe1 C13 40.74(12) . .
C12 Fe1 C14 67.92(11) . .
C12 Fe1 C15 67.93(11) . .
C12 Fe1 C16 40.84(12) . .
C13 Fe1 C8 107.83(11) . .
C13 Fe1 C9 123.43(12) . .
C13 Fe1 C10 159.40(13) . .
C13 Fe1 C11 158.83(13) . .
C13 Fe1 C14 40.00(11) . .
C13 Fe1 C15 67.76(10) . .
C13 Fe1 C16 68.37(11) . .
C14 Fe1 C15 40.45(9) . .
C14 Fe1 C16 67.95(10) . .
C16 Fe1 C15 40.13(10) . .
Fe1 C7 H7 122.2(16) . .
C8 C7 Fe1 69.86(14) . .
C8 C7 H7 126.5(19) . .
C11 C7 Fe1 69.81(14) . .
C11 C7 H7 125.3(19) . .
C11 C7 C8 108.0(3) . .
Fe1 C8 H8 123.4(15) . .
C7 C8 Fe1 69.52(14) . .
C7 C8 H8 124.6(18) . .
C9 C8 Fe1 70.07(13) . .
C9 C8 C7 107.7(2) . .
C9 C8 H8 127.6(18) . .
Fe1 C9 H9 125.1(14) . .
C8 C9 Fe1 69.82(14) . .
C8 C9 H9 125.8(17) . .
C8 C9 C10 108.4(2) . .
C10 C9 Fe1 69.80(13) . .
C10 C9 H9 125.9(17) . .
Fe1 C10 H10 124.9(13) . .
C9 C10 Fe1 69.85(14) . .
C9 C10 H10 124.2(16) . .
C11 C10 Fe1 69.68(14) . .
C11 C10 C9 108.1(2) . .
C11 C10 H10 127.7(16) . .
Fe1 C11 H11 122.8(13) . .
C7 C11 Fe1 69.62(14) . .
C7 C11 H11 130.3(17) . .
C10 C11 Fe1 70.04(13) . .
C10 C11 C7 107.7(2) . .
C10 C11 H11 121.9(17) . .
Fe1 C12 H12 124.1(16) . .
C13 C12 Fe1 69.70(15) . .
C13 C12 H12 125.7(18) . .
C13 C12 C16 107.7(3) . .
C16 C12 Fe1 69.93(15) . .
C16 C12 H12 126.6(18) . .
Fe1 C13 H13 121.7(15) . .
C12 C13 Fe1 69.56(15) . .
C12 C13 H13 126.2(18) . .
C14 C13 Fe1 70.21(14) . .
C14 C13 C12 108.2(3) . .
C14 C13 H13 125.4(18) . .
Fe1 C14 H14 124.5(12) . .
C13 C14 Fe1 69.79(14) . .
C13 C14 H14 128.1(15) . .
C13 C14 C15 108.3(2) . .
C15 C14 Fe1 69.89(12) . .
C15 C14 H14 123.6(15) . .
Fe1 C15 H15 123.9(12) . .
C14 C15 Fe1 69.67(12) . .
C14 C15 H15 125.5(14) . .
C16 C15 Fe1 69.91(13) . .
C16 C15 C14 108.4(2) . .
C16 C15 H15 126.1(14) . .
Fe1 C16 H16 124.2(13) . .
C12 C16 Fe1 69.23(14) . .
C12 C16 H16 124.0(17) . .
C15 C16 Fe1 69.97(13) . .
C15 C16 C12 107.5(2) . .
C15 C16 H16 128.5(17) . .
F1 C1 C2 119.8(2) . .
F1 C1 C3 120.2(2) . 2_575
C2 C1 C3 119.9(2) . 2_575
F2 C2 C1 120.3(2) . .
F2 C2 C3 119.8(2) . .
C3 C2 C1 119.8(2) . .
F3 C3 C1 119.8(2) . 2_575
F3 C3 C2 120.0(2) . .
C2 C3 C1 120.3(2) . 2_575
F4 C4 C5 119.6(2) . .
F4 C4 C6 119.7(2) . 2_656
C5 C4 C6 120.7(2) . 2_656
F5 C5 C4 120.3(2) . .
F5 C5 C6 119.9(2) . .
C4 C5 C6 119.7(2) . .
F6 C6 C4 120.6(2) . 2_656
F6 C6 C5 119.8(2) . .
C4 C6 C5 119.6(2) 2_656 .

loop_
_geom_bond_atom_site_label_1
_geom_bond_atom_site_label_2
_geom_bond_distance
_geom_bond_site_symmetry_2
Fe1 C7 2.025(2) .
Fe1 C8 2.030(2) .
Fe1 C9 2.033(2) .
Fe1 C10 2.032(2) .
Fe1 C11 2.028(2) .
Fe1 C12 2.026(2) .
Fe1 C13 2.028(2) .
Fe1 C14 2.033(2) .
Fe1 C15 2.036(2) .
Fe1 C16 2.035(2) .
C7 H7 0.87(3) .
C7 C8 1.408(4) .
C7 C11 1.405(4) .
C8 H8 0.87(3) .
C8 C9 1.393(4) .
C9 H9 0.93(3) .
C9 C10 1.402(4) .
C10 H10 0.96(3) .
C10 C11 1.398(4) .
C11 H11 0.93(3) .
C12 H12 0.86(3) .
C12 C13 1.411(4) .
C12 C16 1.417(4) .
C13 H13 0.86(2) .
C13 C14 1.389(4) .
C14 H14 0.96(2) .
C14 C15 1.407(3) .
C15 H15 0.97(2) .
C15 C16 1.397(4) .
C16 H16 0.91(2) .
F1 C1 1.334(3) .
F2 C2 1.337(2) .
F3 C3 1.339(3) .
C1 C2 1.368(3) .
C1 C3 1.374(3) 2_575
C2 C3 1.362(3) .
C3 C1 1.374(3) 2_575
F4 C4 1.339(3) .
F5 C5 1.336(3) .
F6 C6 1.332(3) .
C4 C5 1.363(3) .
C4 C6 1.366(3) 2_656
C5 C6 1.366(3) .
C6 C4 1.366(3) 2_656

loop_
_geom_torsion_atom_site_label_1
_geom_torsion_atom_site_label_2
_geom_torsion_atom_site_label_3
_geom_torsion_atom_site_label_4
_geom_torsion
_geom_torsion_site_symmetry_1
_geom_torsion_site_symmetry_4
Fe1 C7 C8 C9 59.90(16) . .
Fe1 C7 C11 C10 -59.92(17) . .
Fe1 C8 C9 C10 59.36(16) . .
Fe1 C9 C10 C11 59.39(16) . .
Fe1 C10 C11 C7 59.65(17) . .
Fe1 C12 C13 C14 -59.83(17) . .
Fe1 C12 C16 C15 59.73(16) . .
Fe1 C13 C14 C15 -59.51(16) . .
Fe1 C14 C15 C16 -59.38(16) . .
Fe1 C15 C16 C12 -59.27(16) . .
C7 C8 C9 Fe1 -59.55(16) . .
C7 C8 C9 C10 -0.2(3) . .
C8 C7 C11 Fe1 59.64(16) . .
C8 C7 C11 C10 -0.3(3) . .
C8 C9 C10 Fe1 -59.37(16) . .
C8 C9 C10 C11 0.0(3) . .
C9 C10 C11 Fe1 -59.49(16) . .
C9 C10 C11 C7 0.2(3) . .
C11 C7 C8 Fe1 -59.60(17) . .
C11 C7 C8 C9 0.3(3) . .
C12 C13 C14 Fe1 59.43(17) . .
C12 C13 C14 C15 -0.1(3) . .
C13 C12 C16 Fe1 -59.75(17) . .
C13 C12 C16 C15 0.0(3) . .
C13 C14 C15 Fe1 59.45(16) . .
C13 C14 C15 C16 0.1(3) . .
C14 C15 C16 Fe1 59.23(15) . .
C14 C15 C16 C12 0.0(3) . .
C16 C12 C13 Fe1 59.89(17) . .
C16 C12 C13 C14 0.1(3) . .
F1 C1 C2 F2 0.2(3) . .
F1 C1 C2 C3 179.25(19) . .
F2 C2 C3 F3 -0.7(3) . .
F2 C2 C3 C1 179.36(19) . 2_575
C1 C2 C3 F3 -179.7(2) . .
C1 C2 C3 C1 0.3(4) . 2_575
C3 C1 C2 F2 -179.36(19) 2_575 .
C3 C1 C2 C3 -0.3(4) 2_575 .
F4 C4 C5 F5 1.0(3) . .
F4 C4 C5 C6 -179.7(2) . .
F5 C5 C6 F6 0.5(3) . .
F5 C5 C6 C4 179.62(19) . 2_656
C4 C5 C6 F6 -178.76(19) . .
C4 C5 C6 C4 0.3(4) . 2_656
C6 C4 C5 F5 -179.62(19) 2_656 .
C6 C4 C5 C6 -0.3(4) 2_656 .

loop_
_exptl_oxdiff_crystal_face_indexfrac_h
_exptl_oxdiff_crystal_face_indexfrac_k
_exptl_oxdiff_crystal_face_indexfrac_l
_exptl_oxdiff_crystal_face_x
_exptl_oxdiff_crystal_face_y
_exptl_oxdiff_crystal_face_z
-0.5570 -10.7160 6.6450 0.0795 -0.3797 -0.9537
-0.7783 7.6686 14.0008 0.9634 0.2680 -0.0092
0.7217 -7.5118 -14.1385 -0.9631 -0.2679 0.0265
-3.3409 11.1295 -2.7558 0.3417 0.0968 0.9348
1.1686 1.3708 16.1478 0.7969 0.2207 -0.5623
0.6441 10.2467 -6.7279 -0.1012 0.3703 0.9234
1.0119 -9.8995 7.4883 0.0594 -0.2204 -0.9736
-10.1031 -2.6621 -4.2610 0.2596 -0.9313 0.2556
-8.9300 -6.4971 -0.8877 0.2643 -0.9510 -0.1605
8.5841 7.0281 0.3096 -0.2606 0.9383 0.2273
10.1185 1.4682 5.0996 -0.2500 0.8957 -0.3677
4.2761 -5.0988 -12.2270 -0.9935 0.1123 0.0188
-3.7546 -9.3303 -13.2700 -0.7248 -0.6889 -0.0090
-0.1914 12.7878 2.2416 0.4702 0.4335 0.7688
4.0631 7.8453 14.4719 0.7292 0.6690 -0.1442
2.8155 10.9870 11.2615 0.7181 0.6597 0.2215
0.5902 11.8130 -3.1311 0.1275 0.4372 0.8903
7.4266 -1.6250 -8.1332 -0.8620 0.5068 0.0082
-1.8940 -8.7809 -14.0774 -0.8522 -0.5232 0.0092
